data_7059207
loop_
_publ_author_name
'Chkirate, Karim'
'Karrouchi, Khalid'
'Dege, Necmi'
'Kheira Sebbar, Nada'
'Ejjoummany, Abdelaziz'
'Radi, Smaail'
'Adarsh, N. N.'
'Talbaoui, Ahmed'
'Ferbinteanu, Marilena'
'Essassi, El Mokhtar'
'Garcia, Yann'

_publ_section_title
;
 Co(ii) and Zn(ii) pyrazolyl-benzimidazole complexes with remarkable
 antibacterial activity
;
_journal_issue 6
_journal_name_full 'New Journal of Chemistry'
_journal_page_first 2210
_journal_page_last 2221
_journal_paper_doi 10.1039/C9NJ05913J
_journal_volume 44
_journal_year 2020
_chemical_formula_sum 'C32 H42 Cl4 Co2 N8 O'
_chemical_formula_weight 814.39
_space_group_crystal_system triclinic
_space_group_IT_number 2
_space_group_name_Hall '-P 1'
_space_group_name_H-M_alt 'P -1'
_atom_sites_solution_hydrogens mixed
_audit_creation_method SHELXL-2016/6
_audit_update_record
;
2019-10-15 deposited with the CCDC.	2020-01-02 downloaded from the CCDC.
;
_cell_angle_alpha 77.180(5)
_cell_angle_beta 82.835(6)
_cell_angle_gamma 74.748(5)
_cell_formula_units_Z 2
_cell_length_a 8.7970(15)
_cell_length_b 11.744(2)
_cell_length_c 19.603(4)
_cell_measurement_reflns_used 4355
_cell_measurement_temperature 293(2)
_cell_measurement_theta_max 27.485
_cell_measurement_theta_min 3.047
_cell_volume 1900.4(6)
_computing_structure_refinement 'SHELXL-2016/6 (Sheldrick, 2016)'
_diffrn_ambient_temperature 293(2)
_diffrn_detector_area_resol_mean 6.67
_diffrn_measured_fraction_theta_full 0.989
_diffrn_measured_fraction_theta_max 0.980
_diffrn_measurement_device_type 'STOE IPDS 2'
_diffrn_measurement_method 'rotation method'
_diffrn_radiation_type MoK\a
_diffrn_radiation_wavelength 0.71075
_diffrn_reflns_av_R_equivalents 0.1045
_diffrn_reflns_av_unetI/netI 0.1041
_diffrn_reflns_Laue_measured_fraction_full 0.989
_diffrn_reflns_Laue_measured_fraction_max 0.980
_diffrn_reflns_limit_h_max 10
_diffrn_reflns_limit_h_min -11
_diffrn_reflns_limit_k_max 15
_diffrn_reflns_limit_k_min -15
_diffrn_reflns_limit_l_max 25
_diffrn_reflns_limit_l_min -25
_diffrn_reflns_number 26606
_diffrn_reflns_point_group_measured_fraction_full 0.989
_diffrn_reflns_point_group_measured_fraction_max 0.980
_diffrn_reflns_theta_full 25.242
_diffrn_reflns_theta_max 27.485
_diffrn_reflns_theta_min 3.047
_diffrn_source 'sealed X-ray tube, 12 x 0.4 mm long-fine focus'
_exptl_absorpt_coefficient_mu 1.191
_exptl_absorpt_correction_T_max 0.7661
_exptl_absorpt_correction_T_min 0.6441
_exptl_absorpt_correction_type integration
_exptl_absorpt_process_details '(X-RED32; Stoe & Cie, 2002)'
_exptl_crystal_colour pink
_exptl_crystal_density_diffrn 1.423
_exptl_crystal_description block
_exptl_crystal_F_000 840
_exptl_crystal_size_max 0.400
_exptl_crystal_size_mid 0.250
_exptl_crystal_size_min 0.070
_refine_diff_density_max 0.826
_refine_diff_density_min -0.862
_refine_diff_density_rms 0.089
_refine_ls_extinction_method none
_refine_ls_goodness_of_fit_ref 1.051
_refine_ls_hydrogen_treatment constr
_refine_ls_matrix_type full
_refine_ls_number_parameters 427
_refine_ls_number_reflns 8569
_refine_ls_number_restraints 2
_refine_ls_restrained_S_all 1.051
_refine_ls_R_factor_all 0.2007
_refine_ls_R_factor_gt 0.1230
_refine_ls_shift/su_max 0.368
_refine_ls_shift/su_mean 0.011
_refine_ls_structure_factor_coef Fsqd
_refine_ls_weighting_details 'w=1/[\s^2^(Fo^2^)+(0.1099P)^2^+7.7093P] where P=(Fo^2^+2Fc^2^)/3'
_refine_ls_weighting_scheme calc
_refine_ls_wR_factor_gt 0.2922
_refine_ls_wR_factor_ref 0.3389
_reflns_Friedel_coverage 0.000
_reflns_number_gt 4355
_reflns_number_total 8569
_reflns_threshold_expression 'I > 2\s(I)'
_cod_data_source_file c9nj05913j2.cif
_cod_data_source_block 2
_cod_depositor_comments
;Adding full bibliography for 7059205--7059207.cif.

 Adding full bibliography for 7059205--7059207.cif.
;
_cod_database_code 7059207
_shelx_shelxl_version_number 2016/6
_shelx_space_group_comment
;
The symmetry employed for this shelxl refinement is uniquely defined
by the following loop, which should always be used as a source of
symmetry information in preference to the above space-group names.
They are only intended as comments.
;
_shelx_estimated_absorpt_t_min 0.647
_shelx_estimated_absorpt_t_max 0.921

loop_
_space_group_symop_operation_xyz
'x, y, z'
'-x, -y, -z'

loop_
_atom_site_label
_atom_site_type_symbol
_atom_site_fract_x
_atom_site_fract_y
_atom_site_fract_z
_atom_site_U_iso_or_equiv
_atom_site_adp_type
_atom_site_occupancy
_atom_site_site_symmetry_order
_atom_site_calc_flag
_atom_site_refinement_flags_posn
_atom_site_refinement_flags_adp
Co1 Co 0.84818(17) -0.06258(13) 0.81548(7) 0.0800(5) Uani 1 1 d . .
Co2 Co 1.05403(15) 0.54167(12) 0.70571(7) 0.0757(4) Uani 1 1 d . .
Cl1 Cl 0.9532(4) -0.2589(3) 0.85195(17) 0.1059(9) Uani 1 1 d . .
Cl2 Cl 0.6276(4) -0.0239(3) 0.76158(17) 0.1103(10) Uani 1 1 d . .
Cl3 Cl 1.2063(3) 0.4188(3) 0.78803(15) 0.0972(8) Uani 1 1 d . .
Cl4 Cl 1.1417(4) 0.7063(2) 0.65276(14) 0.0916(8) Uani 1 1 d . .
O1 O 0.560(2) 0.2599(13) 0.7461(18) 0.301(13) Uani 1 1 d G .
H1D H 0.554888 0.242867 0.790667 0.451 Uiso 1 1 d G U
H1E H 0.549226 0.200504 0.730552 0.451 Uiso 1 1 d G U
N1 N 1.1213(10) -0.0374(7) 0.7081(4) 0.078(2) Uani 1 1 d . .
H1 H 1.122525 -0.103411 0.695736 0.093 Uiso 1 1 calc R U
N2 N 1.0146(10) 0.0093(7) 0.7575(4) 0.076(2) Uani 1 1 d . .
N3 N 0.8384(10) 0.0343(8) 0.8883(4) 0.079(2) Uani 1 1 d . .
N4 N 0.8868(10) 0.1699(8) 0.9396(4) 0.081(2) Uani 1 1 d . .
N5 N 0.7338(11) 0.6416(8) 0.7725(5) 0.093(3) Uani 1 1 d . .
H5 H 0.771609 0.682499 0.794456 0.111 Uiso 1 1 calc R U
N6 N 0.8221(9) 0.5697(8) 0.7303(4) 0.081(2) Uani 1 1 d . .
N7 N 1.0407(9) 0.4496(7) 0.6320(4) 0.0722(19) Uani 1 1 d . .
N8 N 0.9438(9) 0.3555(7) 0.5669(4) 0.074(2) Uani 1 1 d . .
C1 C 1.3497(13) -0.0037(12) 0.6265(6) 0.103(4) Uani 1 1 d . .
H1A H 1.409836 0.056150 0.614204 0.124 Uiso 1 1 calc R U
H1B H 1.417863 -0.080473 0.644242 0.124 Uiso 1 1 calc R U
H1C H 1.303262 -0.008392 0.585719 0.124 Uiso 1 1 calc R U
C2 C 1.2232(12) 0.0295(10) 0.6811(5) 0.079(3) Uani 1 1 d . .
C3 C 1.1845(13) 0.1241(10) 0.7149(5) 0.086(3) Uani 1 1 d . .
H3 H 1.235088 0.186470 0.708206 0.104 Uiso 1 1 calc R U
C4 C 1.0530(13) 0.1093(9) 0.7622(5) 0.080(3) Uani 1 1 d . .
C5 C 0.9647(15) 0.1891(10) 0.8112(5) 0.095(3) Uani 1 1 d . .
H5A H 0.877543 0.246643 0.787218 0.114 Uiso 1 1 calc R U
H5B H 1.034684 0.234389 0.820681 0.114 Uiso 1 1 calc R U
C6 C 0.8997(12) 0.1286(9) 0.8801(5) 0.077(2) Uani 1 1 d . .
C7 C 0.8152(12) 0.0963(10) 0.9908(6) 0.085(3) Uani 1 1 d . .
C8 C 0.7834(11) 0.0096(10) 0.9588(5) 0.079(3) Uani 1 1 d . .
C9 C 0.7080(12) -0.0779(11) 0.9960(6) 0.093(3) Uani 1 1 d . .
H9 H 0.685224 -0.133831 0.974312 0.111 Uiso 1 1 calc R U
C10 C 0.6685(14) -0.0782(12) 1.0662(6) 0.105(4) Uani 1 1 d . .
H10 H 0.619348 -0.136365 1.092629 0.126 Uiso 1 1 calc R U
C11 C 0.7002(16) 0.0059(14) 1.0984(6) 0.115(4) Uani 1 1 d . .
H11 H 0.671207 0.002481 1.145928 0.139 Uiso 1 1 calc R U
C12 C 0.7752(15) 0.0969(12) 1.0617(6) 0.103(4) Uani 1 1 d . .
H12 H 0.796321 0.153295 1.083463 0.124 Uiso 1 1 calc R U
C13 C 0.9304(15) 0.2769(10) 0.9504(6) 0.100(3) Uani 1 1 d . .
H13A H 1.014323 0.295522 0.916162 0.120 Uiso 1 1 calc R U
H13B H 0.967409 0.262225 0.996927 0.120 Uiso 1 1 calc R U
C14 C 0.782(3) 0.3833(15) 0.9423(12) 0.184(8) Uani 1 1 d D .
H14A H 0.756371 0.410092 0.893667 0.221 Uiso 1 1 calc R U
H14B H 0.691350 0.360873 0.970358 0.221 Uiso 1 1 calc R U
C15 C 0.829(3) 0.481(2) 0.9687(18) 0.312(19) Uani 1 1 d D .
H15A H 0.919400 0.443180 0.996701 0.374 Uiso 1 1 calc R U
H15B H 0.862442 0.535996 0.928698 0.374 Uiso 1 1 calc R U
C16 C 0.700(3) 0.551(3) 1.0121(14) 0.276(15) Uani 1 1 d D .
H16A H 0.739264 0.610544 1.026758 0.331 Uiso 1 1 calc R U
H16B H 0.611571 0.590609 0.984546 0.331 Uiso 1 1 calc R U
H16C H 0.668610 0.497662 1.052644 0.331 Uiso 1 1 calc R U
C17 C 0.4593(15) 0.7174(13) 0.8201(7) 0.122(4) Uani 1 1 d . .
H17A H 0.357030 0.705751 0.816086 0.146 Uiso 1 1 calc R U
H17B H 0.484371 0.693380 0.868290 0.146 Uiso 1 1 calc R U
H17C H 0.458670 0.800872 0.803756 0.146 Uiso 1 1 calc R U
C18 C 0.5812(14) 0.6426(11) 0.7765(6) 0.095(3) Uani 1 1 d . .
C19 C 0.5664(13) 0.5662(10) 0.7360(6) 0.093(3) Uani 1 1 d . .
H19 H 0.474587 0.546752 0.728819 0.112 Uiso 1 1 calc R U
C20 C 0.7184(12) 0.5238(9) 0.7077(5) 0.079(3) Uani 1 1 d . .
C21 C 0.7589(11) 0.4320(10) 0.6612(5) 0.082(3) Uani 1 1 d . .
H21A H 0.751256 0.354901 0.690201 0.099 Uiso 1 1 calc R U
H21B H 0.678634 0.454032 0.627663 0.099 Uiso 1 1 calc R U
C22 C 0.9159(11) 0.4146(8) 0.6213(5) 0.074(2) Uani 1 1 d . .
C23 C 1.0975(12) 0.3520(8) 0.5404(5) 0.075(2) Uani 1 1 d . .
C24 C 1.1819(13) 0.3063(9) 0.4843(6) 0.084(3) Uani 1 1 d . .
H24 H 1.138105 0.269583 0.456907 0.101 Uiso 1 1 calc R U
C25 C 1.3341(14) 0.3180(9) 0.4713(6) 0.091(3) Uani 1 1 d . .
H25 H 1.396367 0.287437 0.434447 0.110 Uiso 1 1 calc R U
C26 C 1.3976(13) 0.3745(10) 0.5119(6) 0.093(3) Uani 1 1 d . .
H26 H 1.501594 0.380401 0.500903 0.112 Uiso 1 1 calc R U
C27 C 1.3141(12) 0.4225(9) 0.5678(6) 0.083(3) Uani 1 1 d . .
H27 H 1.358149 0.460240 0.594506 0.099 Uiso 1 1 calc R U
C28 C 1.1568(12) 0.4101(8) 0.5815(5) 0.074(2) Uani 1 1 d . .
C29 C 0.8360(13) 0.2961(9) 0.5431(6) 0.087(3) Uani 1 1 d . .
H29A H 0.850193 0.305035 0.492449 0.105 Uiso 1 1 calc R U
H29B H 0.727466 0.335367 0.555117 0.105 Uiso 1 1 calc R U
C30 C 0.8674(12) 0.1638(9) 0.5763(5) 0.079(3) Uani 1 1 d . .
H30A H 0.850294 0.154494 0.626924 0.095 Uiso 1 1 calc R U
H30B H 0.976411 0.124463 0.565191 0.095 Uiso 1 1 calc R U
C31 C 0.7570(14) 0.1048(10) 0.5492(7) 0.097(3) Uani 1 1 d . .
H31A H 0.648946 0.139451 0.564665 0.117 Uiso 1 1 calc R U
H31B H 0.765637 0.123304 0.498332 0.117 Uiso 1 1 calc R U
C32 C 0.7915(16) -0.0262(11) 0.5730(7) 0.115(4) Uani 1 1 d . .
H32A H 0.718844 -0.057661 0.554384 0.138 Uiso 1 1 calc R U
H32B H 0.897526 -0.061416 0.556961 0.138 Uiso 1 1 calc R U
H32C H 0.780763 -0.045259 0.623334 0.138 Uiso 1 1 calc R U

loop_
_atom_site_aniso_label
_atom_site_aniso_U_11
_atom_site_aniso_U_22
_atom_site_aniso_U_33
_atom_site_aniso_U_23
_atom_site_aniso_U_13
_atom_site_aniso_U_12
Co1 0.0887(10) 0.0897(10) 0.0709(8) -0.0207(7) 0.0000(6) -0.0365(8)
Co2 0.0716(8) 0.0816(9) 0.0848(9) -0.0205(7) -0.0121(6) -0.0311(7)
Cl1 0.129(2) 0.0874(19) 0.112(2) -0.0110(16) -0.0343(18) -0.0409(17)
Cl2 0.0906(19) 0.144(3) 0.103(2) -0.0285(19) -0.0098(15) -0.0345(19)
Cl3 0.0915(18) 0.100(2) 0.104(2) -0.0087(16) -0.0252(15) -0.0317(15)
Cl4 0.114(2) 0.0867(17) 0.0891(17) -0.0243(14) -0.0014(14) -0.0472(15)
O1 0.183(15) 0.143(11) 0.53(3) -0.034(17) 0.14(2) -0.070(10)
N1 0.091(6) 0.079(5) 0.071(5) -0.021(4) -0.005(4) -0.031(4)
N2 0.088(5) 0.082(5) 0.067(5) -0.024(4) 0.012(4) -0.035(4)
N3 0.087(5) 0.091(6) 0.063(5) -0.020(4) -0.004(4) -0.026(5)
N4 0.082(5) 0.092(6) 0.070(5) -0.030(5) 0.000(4) -0.014(5)
N5 0.092(6) 0.105(7) 0.099(6) -0.037(5) -0.003(5) -0.043(5)
N6 0.077(5) 0.097(6) 0.083(5) -0.039(5) 0.006(4) -0.033(5)
N7 0.074(5) 0.077(5) 0.077(5) -0.020(4) -0.008(4) -0.033(4)
N8 0.074(5) 0.074(5) 0.081(5) -0.016(4) -0.010(4) -0.029(4)
C1 0.096(8) 0.140(11) 0.087(7) -0.042(7) 0.011(6) -0.044(7)
C2 0.079(6) 0.097(7) 0.070(6) -0.018(5) -0.009(5) -0.035(6)
C3 0.095(7) 0.106(8) 0.070(6) -0.018(6) -0.004(5) -0.045(6)
C4 0.102(7) 0.079(6) 0.063(6) -0.015(5) -0.008(5) -0.023(6)
C5 0.124(9) 0.083(7) 0.083(7) -0.015(6) -0.005(6) -0.039(7)
C6 0.081(6) 0.079(6) 0.069(6) -0.017(5) 0.002(5) -0.018(5)
C7 0.079(7) 0.092(7) 0.078(7) -0.029(6) -0.008(5) 0.001(6)
C8 0.070(6) 0.091(7) 0.073(6) -0.019(5) -0.007(5) -0.009(5)
C9 0.083(7) 0.107(8) 0.089(8) -0.018(6) 0.003(6) -0.030(6)
C10 0.105(9) 0.121(10) 0.080(8) -0.015(7) 0.009(6) -0.025(8)
C11 0.113(10) 0.143(12) 0.066(7) -0.010(8) 0.000(6) 0.000(9)
C12 0.112(9) 0.109(9) 0.073(7) -0.032(7) -0.001(6) 0.009(7)
C13 0.118(9) 0.097(8) 0.091(8) -0.044(7) -0.011(6) -0.014(7)
C14 0.22(2) 0.109(12) 0.24(2) -0.049(14) -0.067(17) -0.024(13)
C15 0.31(4) 0.138(19) 0.48(6) -0.10(3) 0.06(4) -0.04(2)
C16 0.25(3) 0.36(4) 0.29(3) -0.17(3) 0.06(3) -0.15(3)
C17 0.108(10) 0.134(11) 0.134(11) -0.053(9) 0.024(8) -0.039(8)
C18 0.083(7) 0.101(8) 0.113(9) -0.039(7) 0.007(6) -0.034(6)
C19 0.073(7) 0.110(8) 0.109(8) -0.032(7) -0.002(6) -0.040(6)
C20 0.078(6) 0.082(6) 0.079(6) -0.017(5) 0.001(5) -0.028(5)
C21 0.078(6) 0.096(7) 0.087(7) -0.030(6) -0.001(5) -0.038(5)
C22 0.076(6) 0.070(6) 0.077(6) -0.014(5) -0.012(5) -0.016(5)
C23 0.084(7) 0.065(6) 0.085(6) -0.015(5) -0.017(5) -0.026(5)
C24 0.083(7) 0.084(7) 0.095(7) -0.020(6) -0.016(6) -0.030(6)
C25 0.103(8) 0.077(7) 0.093(8) -0.030(6) -0.005(6) -0.010(6)
C26 0.076(7) 0.088(7) 0.110(9) -0.012(7) -0.010(6) -0.016(6)
C27 0.076(6) 0.075(6) 0.100(7) -0.015(6) -0.011(5) -0.026(5)
C28 0.083(6) 0.057(5) 0.086(6) -0.006(5) -0.019(5) -0.025(5)
C29 0.090(7) 0.091(7) 0.095(7) -0.024(6) -0.024(6) -0.036(6)
C30 0.091(7) 0.074(6) 0.080(6) -0.018(5) -0.008(5) -0.029(5)
C31 0.097(8) 0.081(7) 0.124(9) -0.022(6) -0.012(7) -0.036(6)
C32 0.120(10) 0.105(9) 0.137(11) -0.045(8) 0.007(8) -0.049(8)

loop_
_atom_type_symbol
_atom_type_description
_atom_type_scat_dispersion_real
_atom_type_scat_dispersion_imag
_atom_type_scat_source
C C 0.0033 0.0016 'International Tables Vol C Tables 4.2.6.8 and 6.1.1.4'
H H 0.0000 0.0000 'International Tables Vol C Tables 4.2.6.8 and 6.1.1.4'
Cl Cl 0.1484 0.1585 'International Tables Vol C Tables 4.2.6.8 and 6.1.1.4'
Co Co 0.3494 0.9721 'International Tables Vol C Tables 4.2.6.8 and 6.1.1.4'
N N 0.0061 0.0033 'International Tables Vol C Tables 4.2.6.8 and 6.1.1.4'
O O 0.0106 0.0060 'International Tables Vol C Tables 4.2.6.8 and 6.1.1.4'

loop_
_geom_angle_atom_site_label_1
_geom_angle_atom_site_label_2
_geom_angle_atom_site_label_3
_geom_angle
N2 Co1 N3 91.7(3)
N2 Co1 Cl2 113.3(3)
N3 Co1 Cl2 115.0(3)
N2 Co1 Cl1 108.0(3)
N3 Co1 Cl1 113.1(3)
Cl2 Co1 Cl1 113.67(13)
N6 Co2 N7 91.5(3)
N6 Co2 Cl3 115.4(3)
N7 Co2 Cl3 108.8(2)
N6 Co2 Cl4 115.9(3)
N7 Co2 Cl4 108.6(2)
Cl3 Co2 Cl4 113.87(12)
H1D O1 H1E 109.5
C2 N1 N2 113.2(8)
C2 N1 H1 123.4
N2 N1 H1 123.4
C4 N2 N1 105.0(7)
C4 N2 Co1 127.3(7)
N1 N2 Co1 127.6(6)
C6 N3 C8 106.7(8)
C6 N3 Co1 125.3(6)
C8 N3 Co1 127.6(7)
C6 N4 C7 107.2(9)
C6 N4 C13 128.5(9)
C7 N4 C13 124.2(9)
C18 N5 N6 112.7(8)
C18 N5 H5 123.7
N6 N5 H5 123.7
C20 N6 N5 104.1(8)
C20 N6 Co2 128.2(7)
N5 N6 Co2 127.7(6)
C22 N7 C28 105.1(7)
C22 N7 Co2 126.3(7)
C28 N7 Co2 128.6(6)
C22 N8 C23 107.3(7)
C22 N8 C29 127.4(8)
C23 N8 C29 125.1(8)
C2 C1 H1A 109.5
C2 C1 H1B 109.5
H1A C1 H1B 109.5
C2 C1 H1C 109.5
H1A C1 H1C 109.5
H1B C1 H1C 109.5
N1 C2 C3 105.6(9)
N1 C2 C1 122.7(10)
C3 C2 C1 131.7(10)
C2 C3 C4 106.8(9)
C2 C3 H3 126.6
C4 C3 H3 126.6
N2 C4 C3 109.4(9)
N2 C4 C5 122.6(9)
C3 C4 C5 128.0(10)
C4 C5 C6 116.7(9)
C4 C5 H5A 108.1
C6 C5 H5A 108.1
C4 C5 H5B 108.1
C6 C5 H5B 108.1
H5A C5 H5B 107.3
N3 C6 N4 112.3(8)
N3 C6 C5 124.3(9)
N4 C6 C5 123.2(10)
N4 C7 C12 131.6(11)
N4 C7 C8 107.0(9)
C12 C7 C8 121.5(12)
C9 C8 N3 131.4(10)
C9 C8 C7 121.8(10)
N3 C8 C7 106.8(9)
C10 C9 C8 117.1(11)
C10 C9 H9 121.5
C8 C9 H9 121.5
C9 C10 C11 121.7(12)
C9 C10 H10 119.2
C11 C10 H10 119.2
C10 C11 C12 122.5(11)
C10 C11 H11 118.7
C12 C11 H11 118.8
C7 C12 C11 115.5(12)
C7 C12 H12 122.3
C11 C12 H12 122.3
N4 C13 C14 107.9(11)
N4 C13 H13A 110.1
C14 C13 H13A 110.1
N4 C13 H13B 110.1
C14 C13 H13B 110.1
H13A C13 H13B 108.4
C15 C14 C13 103.6(15)
C15 C14 H14A 111.1
C13 C14 H14A 111.0
C15 C14 H14B 111.0
C13 C14 H14B 111.0
H14A C14 H14B 109.0
C16 C15 C14 114(2)
C16 C15 H15A 108.7
C14 C15 H15A 108.7
C16 C15 H15B 108.6
C14 C15 H15B 108.6
H15A C15 H15B 107.6
C15 C16 H16A 109.5
C15 C16 H16B 109.5
H16A C16 H16B 109.5
C15 C16 H16C 109.5
H16A C16 H16C 109.5
H16B C16 H16C 109.5
C18 C17 H17A 109.5
C18 C17 H17B 109.5
H17A C17 H17B 109.5
C18 C17 H17C 109.5
H17A C17 H17C 109.5
H17B C17 H17C 109.5
N5 C18 C19 107.0(10)
N5 C18 C17 122.2(11)
C19 C18 C17 130.7(11)
C18 C19 C20 105.0(9)
C18 C19 H19 127.5
C20 C19 H19 127.5
N6 C20 C19 111.2(9)
N6 C20 C21 125.4(9)
C19 C20 C21 123.3(9)
C22 C21 C20 117.9(8)
C22 C21 H21A 107.8
C20 C21 H21A 107.8
C22 C21 H21B 107.8
C20 C21 H21B 107.8
H21A C21 H21B 107.2
N7 C22 N8 112.2(8)
N7 C22 C21 127.9(9)
N8 C22 C21 119.9(8)
C24 C23 N8 130.6(9)
C24 C23 C28 123.9(10)
N8 C23 C28 105.5(9)
C25 C24 C23 116.1(9)
C25 C24 H24 122.0
C23 C24 H24 122.0
C24 C25 C26 121.6(11)
C24 C25 H25 119.2
C26 C25 H25 119.2
C27 C26 C25 123.3(11)
C27 C26 H26 118.4
C25 C26 H26 118.4
C26 C27 C28 115.3(10)
C26 C27 H27 122.4
C28 C27 H27 122.3
C23 C28 N7 109.9(8)
C23 C28 C27 119.9(10)
N7 C28 C27 130.2(9)
N8 C29 C30 111.4(8)
N8 C29 H29A 109.3
C30 C29 H29A 109.3
N8 C29 H29B 109.3
C30 C29 H29B 109.3
H29A C29 H29B 108.0
C29 C30 C31 110.0(8)
C29 C30 H30A 109.7
C31 C30 H30A 109.7
C29 C30 H30B 109.7
C31 C30 H30B 109.7
H30A C30 H30B 108.2
C32 C31 C30 113.4(10)
C32 C31 H31A 108.9
C30 C31 H31A 108.9
C32 C31 H31B 108.9
C30 C31 H31B 108.9
H31A C31 H31B 107.7
C31 C32 H32A 109.5
C31 C32 H32B 109.5
H32A C32 H32B 109.5
C31 C32 H32C 109.5
H32A C32 H32C 109.5
H32B C32 H32C 109.5

loop_
_geom_bond_atom_site_label_1
_geom_bond_atom_site_label_2
_geom_bond_distance
Co1 N2 1.989(7)
Co1 N3 1.994(8)
Co1 Cl2 2.218(3)
Co1 Cl1 2.234(3)
Co2 N6 1.993(8)
Co2 N7 2.018(7)
Co2 Cl3 2.229(3)
Co2 Cl4 2.259(3)
O1 H1D 0.8499
O1 H1E 0.8500
N1 C2 1.330(12)
N1 N2 1.362(10)
N1 H1 0.8600
N2 C4 1.328(12)
N3 C6 1.326(12)
N3 C8 1.398(12)
N4 C6 1.341(11)
N4 C7 1.377(14)
N4 C13 1.471(13)
N5 C18 1.331(13)
N5 N6 1.343(11)
N5 H5 0.8600
N6 C20 1.337(12)
N7 C22 1.323(11)
N7 C28 1.393(12)
N8 C22 1.361(11)
N8 C23 1.381(12)
N8 C29 1.485(11)
C1 C2 1.481(14)
C1 H1A 0.9600
C1 H1B 0.9600
C1 H1C 0.9600
C2 C3 1.366(14)
C3 C4 1.412(14)
C3 H3 0.9300
C4 C5 1.496(14)
C5 C6 1.501(14)
C5 H5A 0.9700
C5 H5B 0.9700
C7 C12 1.392(14)
C7 C8 1.409(14)
C8 C9 1.391(14)
C9 C10 1.376(15)
C9 H9 0.9300
C10 C11 1.385(18)
C10 H10 0.9300
C11 C12 1.417(19)
C11 H11 0.9300
C12 H12 0.9300
C13 C14 1.55(2)
C13 H13A 0.9700
C13 H13B 0.9700
C14 C15 1.522(10)
C14 H14A 0.9700
C14 H14B 0.9700
C15 C16 1.508(10)
C15 H15A 0.9700
C15 H15B 0.9700
C16 H16A 0.9600
C16 H16B 0.9600
C16 H16C 0.9600
C17 C18 1.504(15)
C17 H17A 0.9600
C17 H17B 0.9600
C17 H17C 0.9600
C18 C19 1.362(14)
C19 C20 1.389(14)
C19 H19 0.9300
C20 C21 1.508(13)
C21 C22 1.488(13)
C21 H21A 0.9700
C21 H21B 0.9700
C23 C24 1.377(14)
C23 C28 1.388(12)
C24 C25 1.368(14)
C24 H24 0.9300
C25 C26 1.387(15)
C25 H25 0.9300
C26 C27 1.384(14)
C26 H26 0.9300
C27 C28 1.415(13)
C27 H27 0.9300
C29 C30 1.512(13)
C29 H29A 0.9700
C29 H29B 0.9700
C30 C31 1.533(13)
C30 H30A 0.9700
C30 H30B 0.9700
C31 C32 1.466(15)
C31 H31A 0.9700
C31 H31B 0.9700
C32 H32A 0.9600
C32 H32B 0.9600
C32 H32C 0.9600

loop_
_geom_torsion_atom_site_label_1
_geom_torsion_atom_site_label_2
_geom_torsion_atom_site_label_3
_geom_torsion_atom_site_label_4
_geom_torsion
C2 N1 N2 C4 -0.8(11)
C2 N1 N2 Co1 -176.5(7)
C18 N5 N6 C20 -0.4(12)
C18 N5 N6 Co2 178.4(8)
N2 N1 C2 C3 1.1(11)
N2 N1 C2 C1 180.0(9)
N1 C2 C3 C4 -1.0(11)
C1 C2 C3 C4 -179.7(11)
N1 N2 C4 C3 0.1(11)
Co1 N2 C4 C3 175.9(7)
N1 N2 C4 C5 -179.9(9)
Co1 N2 C4 C5 -4.1(15)
C2 C3 C4 N2 0.6(12)
C2 C3 C4 C5 -179.5(10)
N2 C4 C5 C6 34.2(16)
C3 C4 C5 C6 -145.8(11)
C8 N3 C6 N4 -1.2(12)
Co1 N3 C6 N4 -174.8(6)
C8 N3 C6 C5 -176.6(10)
Co1 N3 C6 C5 9.8(15)
C7 N4 C6 N3 1.3(12)
C13 N4 C6 N3 -175.5(10)
C7 N4 C6 C5 176.8(10)
C13 N4 C6 C5 0.0(16)
C4 C5 C6 N3 -37.7(16)
C4 C5 C6 N4 147.4(10)
C6 N4 C7 C12 179.1(11)
C13 N4 C7 C12 -4.0(18)
C6 N4 C7 C8 -0.8(11)
C13 N4 C7 C8 176.1(9)
C6 N3 C8 C9 179.3(11)
Co1 N3 C8 C9 -7.3(16)
C6 N3 C8 C7 0.6(11)
Co1 N3 C8 C7 174.0(7)
N4 C7 C8 C9 -178.7(9)
C12 C7 C8 C9 1.3(16)
N4 C7 C8 N3 0.1(11)
C12 C7 C8 N3 -179.8(9)
N3 C8 C9 C10 180.0(10)
C7 C8 C9 C10 -1.5(16)
C8 C9 C10 C11 0.9(18)
C9 C10 C11 C12 0(2)
N4 C7 C12 C11 179.5(11)
C8 C7 C12 C11 -0.5(16)
C10 C11 C12 C7 0.0(18)
C6 N4 C13 C14 93.1(15)
C7 N4 C13 C14 -83.1(15)
N4 C13 C14 C15 169.0(17)
C13 C14 C15 C16 -140(3)
N6 N5 C18 C19 1.0(14)
N6 N5 C18 C17 -179.4(11)
N5 C18 C19 C20 -1.2(13)
C17 C18 C19 C20 179.3(13)
N5 N6 C20 C19 -0.4(12)
Co2 N6 C20 C19 -179.1(8)
N5 N6 C20 C21 -176.8(10)
Co2 N6 C20 C21 4.5(15)
C18 C19 C20 N6 1.0(13)
C18 C19 C20 C21 177.5(10)
N6 C20 C21 C22 -17.7(16)
C19 C20 C21 C22 166.3(10)
C28 N7 C22 N8 -0.2(10)
Co2 N7 C22 N8 179.2(6)
C28 N7 C22 C21 179.1(9)
Co2 N7 C22 C21 -1.4(14)
C23 N8 C22 N7 -0.1(11)
C29 N8 C22 N7 175.3(8)
C23 N8 C22 C21 -179.6(8)
C29 N8 C22 C21 -4.1(14)
C20 C21 C22 N7 16.2(15)
C20 C21 C22 N8 -164.4(9)
C22 N8 C23 C24 -177.7(10)
C29 N8 C23 C24 6.7(16)
C22 N8 C23 C28 0.5(10)
C29 N8 C23 C28 -175.1(8)
N8 C23 C24 C25 179.6(10)
C28 C23 C24 C25 1.7(15)
C23 C24 C25 C26 -1.0(16)
C24 C25 C26 C27 0.1(17)
C25 C26 C27 C28 0.1(16)
C24 C23 C28 N7 177.7(9)
N8 C23 C28 N7 -0.6(10)
C24 C23 C28 C27 -1.5(15)
N8 C23 C28 C27 -179.9(8)
C22 N7 C28 C23 0.5(10)
Co2 N7 C28 C23 -178.9(6)
C22 N7 C28 C27 179.7(10)
Co2 N7 C28 C27 0.2(14)
C26 C27 C28 C23 0.5(14)
C26 C27 C28 N7 -178.5(9)
C22 N8 C29 C30 -93.6(12)
C23 N8 C29 C30 81.1(12)
N8 C29 C30 C31 -178.6(9)
C29 C30 C31 C32 173.7(10)
